data_4113735
loop_
_publ_author_name
'Yoshito Tobe'
'Ichiro Ohki'
'Motohiro Sonoda'
'Hiroyuki Niino'
'Tadatake Sato'
'Tomonari Wakabayashi'

_publ_contact_author_address
;
Department of Chemistry
Graduate School of Engineering Science
Osaka University
Machikaneyama, 1-3
Toyonaka,
Osaka, 560-8531
Japan   
;
_publ_contact_author_email ' tobe@chem.es.osaka-u.ac.jp'
_publ_contact_author_fax ' +81 6 6850 6229'
_publ_contact_author_name ' Yoshito Tobe'
_publ_contact_author_phone ' +81 6 6850 6225'
_publ_section_title
;
 Generation and Characterization of Highly Strained
 Dibenzotetrakisdehydro[12]annulene
;
_journal_name_full 'Journal of the American Chemical Society'
_journal_page_first 5614
_journal_page_last 5615
_journal_paper_doi 10.1021/ja035079x
_journal_volume 125
_journal_year 2003
_chemical_formula_moiety 'C24 H12 O '
_chemical_formula_sum 'C24 H12 O'
_chemical_formula_weight 316.36
_chemical_melting_point 433
_space_group_IT_number 14
_symmetry_cell_setting monoclinic
_symmetry_Int_Tables_number 14
_symmetry_space_group_name_Hall '-P 2yn'
_symmetry_space_group_name_H-M 'P 1 21/n 1'
_audit_creation_date 'Tue Jan 28 22:19:13 2003'
_audit_creation_method 'by teXsan'
_audit_update_record 'Tue Jan 28 22:19:13 2003'
_cell_angle_alpha 90
_cell_angle_beta 93.1104(6)
_cell_angle_gamma 90
_cell_formula_units_Z 4
_cell_length_a 5.9175
_cell_length_b 17.8060(1)
_cell_length_c 15.1418(1)
_cell_measurement_reflns_used 51029
_cell_measurement_temperature 173.2
_cell_measurement_theta_max 27.5
_cell_measurement_theta_min 1.1
_cell_volume 1593.096(14)
_computing_cell_refinement PROCESS-AUTO
_computing_data_collection PROCESS-AUTO
_computing_data_reduction 'teXsan Ver. 1.11'
_computing_publication_material 'teXsan Ver. 1.11'
_computing_structure_refinement 'teXsan Ver. 1.10'
_computing_structure_solution SHELXS97
_diffrn_detector_area_resol_mean 10.00
_diffrn_measured_fraction_theta_full 0.9995
_diffrn_measured_fraction_theta_max 0.9995
_diffrn_measurement_device_type 'Rigaku RAXIS-RAPID Imaging Plate'
_diffrn_measurement_method \w
_diffrn_radiation_type 'Mo K\a'
_diffrn_radiation_wavelength 0.7107
_diffrn_reflns_av_R_equivalents 0.065
_diffrn_reflns_limit_h_max 7
_diffrn_reflns_limit_h_min 0
_diffrn_reflns_limit_k_max 23
_diffrn_reflns_limit_k_min 0
_diffrn_reflns_limit_l_max 19
_diffrn_reflns_limit_l_min -19
_diffrn_reflns_number 29768
_diffrn_reflns_theta_full 27.48
_diffrn_reflns_theta_max 27.48
_exptl_absorpt_coefficient_mu 0.079
_exptl_absorpt_correction_T_max 0.992
_exptl_absorpt_correction_T_min 0.732
_exptl_absorpt_correction_type multi-scan
_exptl_absorpt_process_details '(Higashi, 1995)'
_exptl_crystal_colour red
_exptl_crystal_density_diffrn 1.319
_exptl_crystal_description needle
_exptl_crystal_size_max 0.800
_exptl_crystal_size_mid 0.100
_exptl_crystal_size_min 0.100
_refine_diff_density_max 0.15
_refine_diff_density_min -0.20
_refine_ls_extinction_method none
_refine_ls_goodness_of_fit_ref 0.760
_refine_ls_hydrogen_treatment refall
_refine_ls_number_parameters 274
_refine_ls_number_reflns 3659
_refine_ls_R_factor_gt 0.0406
_refine_ls_shift/su_max 0.0008
_refine_ls_structure_factor_coef Fsqd
_refine_ls_weighting_details 'w = 1/[\s^2^(Fo^2^) + (0.05000(Max(Fo^2^,0) + 2Fc^2^)/3)^2^]'
_refine_ls_weighting_scheme calc
_refine_ls_wR_factor_ref 0.1003
_reflns_number_gt 2265
_reflns_number_total 3661
_reflns_threshold_expression F^2^>2.0\s(F^2^)
_cod_data_source_file ja035079xsi20030310_095434.cif
_cod_data_source_block ohki_
_cod_original_cell_volume 1593.11(2)
_cod_original_formula_sum 'C24 H12 O '
_cod_database_code 4113735

loop_
_symmetry_equiv_pos_as_xyz
x,y,z
1/2-x,1/2+y,1/2-z
-x,-y,-z
1/2+x,1/2-y,1/2+z

loop_
_atom_site_label
_atom_site_type_symbol
_atom_site_fract_x
_atom_site_fract_y
_atom_site_fract_z
_atom_site_U_iso_or_equiv
_atom_site_adp_type
_atom_site_occupancy
_atom_site_calc_flag
O O 0.1234(2) 0.67520(6) 0.95861(7) 0.0453(3) Uani 1.00 d
C(1) C 0.3683(3) 0.67951(10) 0.9662(1) 0.0391(4) Uani 1.00 d
C(2) C 0.4292(3) 0.6147(1) 0.9054(1) 0.0421(5) Uani 1.00 d
C(3) C 0.2719(3) 0.5634(1) 0.9142(1) 0.0434(5) Uani 1.00 d
C(4) C 0.1105(3) 0.59669(10) 0.9808(1) 0.0404(4) Uani 1.00 d
C(5) C 0.2471(2) 0.59733(8) 1.07084(9) 0.0325(4) Uani 1.00 d
C(6) C 0.2264(2) 0.54847(8) 1.14304(9) 0.0320(4) Uani 1.00 d
C(7) C 0.2248(2) 0.50897(8) 1.20707(9) 0.0313(4) Uani 1.00 d
C(8) C 0.2366(2) 0.46236(8) 1.28381(9) 0.0294(4) Uani 1.00 d
C(9) C 0.0678(3) 0.41048(9) 1.29956(10) 0.0355(4) Uani 1.00 d
C(10) C 0.0823(3) 0.36538(9) 1.3743(1) 0.0380(4) Uani 1.00 d
C(11) C 0.2658(3) 0.37234(9) 1.4342(1) 0.0410(4) Uani 1.00 d
C(12) C 0.4341(3) 0.42400(9) 1.42038(10) 0.0373(4) Uani 1.00 d
C(13) C 0.4235(2) 0.47032(8) 1.34578(9) 0.0313(4) Uani 1.00 d
C(14) C 0.5969(2) 0.52518(8) 1.33369(9) 0.0327(4) Uani 1.00 d
C(15) C 0.7412(2) 0.57160(8) 1.32605(9) 0.0325(4) Uani 1.00 d
C(16) C 0.9154(2) 0.62732(8) 1.32020(9) 0.0312(4) Uani 1.00 d
C(17) C 1.0910(3) 0.63111(9) 1.3853(1) 0.0355(4) Uani 1.00 d
C(18) C 1.2611(2) 0.68458(9) 1.3805(1) 0.0392(4) Uani 1.00 d
C(19) C 1.2595(3) 0.73425(10) 1.3109(1) 0.0412(5) Uani 1.00 d
C(20) C 1.0871(3) 0.73109(9) 1.2450(1) 0.0392(4) Uani 1.00 d
C(21) C 0.9149(2) 0.67832(8) 1.24851(9) 0.0331(4) Uani 1.00 d
C(22) C 0.7408(3) 0.67264(8) 1.1792(1) 0.0359(4) Uani 1.00 d
C(23) C 0.5938(3) 0.66455(8) 1.12237(10) 0.0351(4) Uani 1.00 d
C(24) C 0.4107(3) 0.64946(8) 1.06163(10) 0.0332(4) Uani 1.00 d
H(1) H 0.425(3) 0.7310(10) 0.954(1) 0.044(4) Uiso 1.00 calc
H(2) H 0.574(3) 0.617(1) 0.870(1) 0.062(5) Uiso 1.00 calc
H(3) H 0.257(3) 0.512(1) 0.885(1) 0.078(6) Uiso 1.00 calc
H(4) H -0.053(3) 0.5793(9) 0.9825(9) 0.036(4) Uiso 1.00 calc
H(5) H -0.066(2) 0.4064(9) 1.2588(10) 0.037(4) Uiso 1.00 calc
H(6) H -0.039(2) 0.3313(9) 1.3836(9) 0.038(4) Uiso 1.00 calc
H(7) H 0.281(3) 0.3387(9) 1.487(1) 0.046(4) Uiso 1.00 calc
H(8) H 0.570(3) 0.4287(9) 1.464(1) 0.049(5) Uiso 1.00 calc
H(9) H 1.087(2) 0.5952(8) 1.4338(10) 0.032(4) Uiso 1.00 calc
H(10) H 1.381(3) 0.6888(9) 1.428(1) 0.044(4) Uiso 1.00 calc
H(11) H 1.382(3) 0.7732(10) 1.308(1) 0.055(5) Uiso 1.00 calc
H(12) H 1.086(3) 0.7647(9) 1.195(1) 0.048(5) Uiso 1.00 calc

loop_
_atom_site_aniso_label
_atom_site_aniso_U_11
_atom_site_aniso_U_22
_atom_site_aniso_U_33
_atom_site_aniso_U_12
_atom_site_aniso_U_13
_atom_site_aniso_U_23
O 0.0459(6) 0.0433(7) 0.0460(7) 0.0113(6) -0.0039(5) 0.0131(5)
C(1) 0.0474(9) 0.0316(8) 0.0385(8) 0.0034(8) 0.0038(7) 0.0062(7)
C(2) 0.0500(9) 0.046(1) 0.0305(8) 0.0045(8) 0.0008(7) 0.0010(7)
C(3) 0.055(1) 0.0422(10) 0.0317(8) 0.0003(9) -0.0061(7) -0.0019(7)
C(4) 0.0411(9) 0.0400(9) 0.0390(8) 0.0008(8) -0.0078(7) 0.0068(7)
C(5) 0.0389(8) 0.0296(8) 0.0284(7) 0.0025(7) -0.0031(6) -0.0008(6)
C(6) 0.0339(7) 0.0293(8) 0.0323(7) 0.0010(6) -0.0032(6) -0.0012(6)
C(7) 0.0347(8) 0.0270(8) 0.0319(7) 0.0012(7) -0.0009(6) -0.0027(6)
C(8) 0.0360(7) 0.0228(7) 0.0294(7) 0.0027(6) 0.0023(6) -0.0002(6)
C(9) 0.0380(8) 0.0295(8) 0.0387(8) -0.0008(7) -0.0005(7) -0.0019(7)
C(10) 0.0412(8) 0.0296(8) 0.0433(9) -0.0052(7) 0.0049(7) 0.0043(7)
C(11) 0.0501(9) 0.0356(9) 0.0374(8) -0.0005(8) 0.0019(7) 0.0083(7)
C(12) 0.0429(9) 0.0332(9) 0.0351(8) -0.0002(7) -0.0045(7) 0.0044(7)
C(13) 0.0379(8) 0.0230(7) 0.0330(7) 0.0027(7) 0.0027(6) 0.0002(6)
C(14) 0.0362(8) 0.0301(8) 0.0313(8) 0.0044(7) -0.0019(6) 0.0010(6)
C(15) 0.0351(7) 0.0291(8) 0.0331(7) 0.0021(7) 0.0008(6) -0.0006(6)
C(16) 0.0292(7) 0.0280(7) 0.0367(8) 0.0016(6) 0.0044(6) -0.0060(6)
C(17) 0.0351(8) 0.0329(9) 0.0387(8) 0.0038(7) 0.0024(6) -0.0011(7)
C(18) 0.0301(8) 0.0415(9) 0.0455(9) 0.0011(7) -0.0030(7) -0.0060(8)
C(19) 0.0360(8) 0.0370(9) 0.0506(10) -0.0063(8) 0.0033(7) -0.0029(8)
C(20) 0.0416(8) 0.0345(9) 0.0417(9) -0.0063(7) 0.0033(7) 0.0006(7)
C(21) 0.0344(7) 0.0297(8) 0.0350(8) -0.0002(7) 0.0015(6) -0.0052(6)
C(22) 0.0415(8) 0.0291(8) 0.0371(8) -0.0024(7) 0.0036(7) -0.0007(7)
C(23) 0.0428(8) 0.0275(8) 0.0351(8) -0.0027(7) 0.0029(7) 0.0007(6)
C(24) 0.0429(8) 0.0267(7) 0.0298(7) 0.0029(7) 0.0000(6) 0.0002(6)

loop_
_atom_type_symbol
_atom_type_description
_atom_type_scat_dispersion_real
_atom_type_scat_dispersion_imag
_atom_type_scat_source
C C 0.003 0.002
;International Tables for Crystallography
(1992, Vol. C, Tables 4.2.6.8 and 6.1.1.1)
;
H H 0.000 0.000
;International Tables for Crystallography
(1992, Vol. C, Table 6.1.1.2)
;
O O 0.011 0.006
;International Tables for Crystallography
(1992, Vol. C, Tables 4.2.6.8 and 6.1.1.1)
;

loop_
_geom_angle_atom_site_label_1
_geom_angle_atom_site_label_2
_geom_angle_atom_site_label_3
_geom_angle
_geom_angle_publ_flag
C(1) O C(4) 95.7(1) yes
O C(1) C(2) 100.3(1) yes
O C(1) C(24) 99.6(1) yes
C(2) C(1) C(24) 105.6(1) yes
C(1) C(2) C(3) 105.8(1) yes
C(2) C(3) C(4) 105.3(1) yes
O C(4) C(3) 100.3(1) yes
O C(4) C(5) 99.6(1) yes
C(3) C(4) C(5) 105.5(1) yes
C(4) C(5) C(6) 128.1(1) yes
C(4) C(5) C(24) 104.9(1) yes
C(6) C(5) C(24) 126.6(1) yes
C(5) C(6) C(7) 174.9(2) yes
C(6) C(7) C(8) 176.7(2) yes
C(7) C(8) C(9) 121.5(1) yes
C(7) C(8) C(13) 118.9(1) yes
C(9) C(8) C(13) 119.6(1) yes
C(8) C(9) C(10) 120.8(1) yes
C(9) C(10) C(11) 119.7(2) yes
C(10) C(11) C(12) 120.5(1) yes
C(11) C(12) C(13) 121.0(1) yes
C(8) C(13) C(12) 118.4(1) yes
C(8) C(13) C(14) 121.4(1) yes
C(12) C(13) C(14) 120.2(1) yes
C(13) C(14) C(15) 178.1(1) yes
C(14) C(15) C(16) 178.0(1) yes
C(15) C(16) C(17) 120.0(1) yes
C(15) C(16) C(21) 121.2(1) yes
C(17) C(16) C(21) 118.8(1) yes
C(16) C(17) C(18) 120.7(1) yes
C(17) C(18) C(19) 120.3(1) yes
C(18) C(19) C(20) 119.9(2) yes
C(19) C(20) C(21) 120.8(2) yes
C(16) C(21) C(20) 119.5(1) yes
C(16) C(21) C(22) 119.2(1) yes
C(20) C(21) C(22) 121.3(1) yes
C(21) C(22) C(23) 177.0(2) yes
C(22) C(23) C(24) 173.8(2) yes
C(1) C(24) C(5) 104.6(1) yes
C(1) C(24) C(23) 128.6(1) yes
C(5) C(24) C(23) 126.3(1) yes

loop_
_geom_bond_atom_site_label_1
_geom_bond_atom_site_label_2
_geom_bond_distance
_geom_bond_publ_flag
O C(1) 1.449(2) yes
O C(4) 1.441(2) yes
C(1) C(2) 1.530(2) yes
C(1) C(24) 1.549(2) yes
C(2) C(3) 1.317(2) yes
C(3) C(4) 1.544(2) yes
C(4) C(5) 1.547(2) yes
C(5) C(6) 1.408(2) yes
C(5) C(24) 1.354(2) yes
C(6) C(7) 1.198(2) yes
C(7) C(8) 1.427(2) yes
C(8) C(9) 1.391(2) yes
C(8) C(13) 1.418(2) yes
C(9) C(10) 1.387(2) yes
C(10) C(11) 1.382(2) yes
C(11) C(12) 1.380(2) yes
C(12) C(13) 1.397(2) yes
C(13) C(14) 1.436(2) yes
C(14) C(15) 1.199(2) yes
C(15) C(16) 1.437(2) yes
C(16) C(17) 1.394(2) yes
C(16) C(21) 1.415(2) yes
C(17) C(18) 1.390(2) yes
C(18) C(19) 1.376(2) yes
C(19) C(20) 1.389(2) yes
C(20) C(21) 1.389(2) yes
C(21) C(22) 1.433(2) yes
C(22) C(23) 1.199(2) yes
C(23) C(24) 1.408(2) yes

loop_
_geom_contact_atom_site_label_1
_geom_contact_atom_site_label_2
_geom_contact_distance
_geom_contact_site_symmetry_2
O C(19) 3.423(2) 4_364
O C(18) 3.458(2) 4_364
C(2) C(7) 3.511(2) 3_667
C(6) C(21) 3.408(2) 1_455
C(7) C(16) 3.327(2) 1_455
C(7) C(17) 3.587(2) 1_455
C(8) C(17) 3.504(2) 1_455
C(8) C(16) 3.558(2) 1_455
C(9) C(15) 3.494(2) 1_455
C(9) C(14) 3.516(2) 1_455
C(11) C(17) 3.544(2) 3_668
C(13) C(17) 3.543(2) 1_455
C(14) C(18) 3.558(2) 1_455

loop_
_geom_torsion_atom_site_label_1
_geom_torsion_atom_site_label_2
_geom_torsion_atom_site_label_3
_geom_torsion_atom_site_label_4
_geom_torsion
_geom_torsion_publ_flag
O C(1) C(2) C(3) -33.8(2) yes
O C(1) C(24) C(5) 34.4(1) yes
O C(1) C(24) C(23) -153.2(1) yes
O C(4) C(3) C(2) 33.5(2) yes
O C(4) C(5) C(6) 152.1(1) yes
O C(4) C(5) C(24) -35.2(1) yes
C(1) O C(4) C(3) -52.5(1) yes
C(1) O C(4) C(5) 55.3(1) yes
C(1) C(2) C(3) C(4) 0.3(2) yes
C(1) C(24) C(5) C(4) 0.3(2) yes
C(1) C(24) C(5) C(6) 173.2(1) yes
C(1) C(24) C(23) C(22) -175(1) yes
C(2) C(1) O C(4) 52.8(1) yes
C(2) C(1) C(24) C(5) -69.3(2) yes
C(2) C(1) C(24) C(23) 103.1(2) yes
C(2) C(3) C(4) C(5) -69.5(2) yes
C(3) C(2) C(1) C(24) 69.3(2) yes
C(3) C(4) C(5) C(6) -104.4(2) yes
C(3) C(4) C(5) C(24) 68.4(2) yes
C(4) O C(1) C(24) -55.1(1) yes
C(4) C(5) C(6) C(7) 165(1) yes
C(4) C(5) C(24) C(23) -172.3(1) yes
C(5) C(6) C(7) C(8) -22(4) yes
C(5) C(24) C(23) C(22) -4(1) yes
C(6) C(5) C(24) C(23) 0.6(3) yes
C(6) C(7) C(8) C(9) -156(2) yes
C(6) C(7) C(8) C(13) 24(2) yes
C(7) C(6) C(5) C(24) -6(1) yes
C(7) C(8) C(9) C(10) 179.8(1) yes
C(7) C(8) C(13) C(12) -179.6(1) yes
C(7) C(8) C(13) C(14) 1.4(2) yes
C(8) C(9) C(10) C(11) 0.4(2) yes
C(8) C(13) C(12) C(11) -0.8(2) yes
C(8) C(13) C(14) C(15) 131(4) yes
C(9) C(8) C(13) C(12) 1.5(2) yes
C(9) C(8) C(13) C(14) -177.6(1) yes
C(9) C(10) C(11) C(12) 0.3(2) yes
C(10) C(9) C(8) C(13) -1.3(2) yes
C(10) C(11) C(12) C(13) -0.1(2) yes
C(11) C(12) C(13) C(14) 178.3(1) yes
C(12) C(13) C(14) C(15) -47(4) yes
C(13) C(14) C(15) C(16) 20(8) yes
C(14) C(15) C(16) C(17) 28(4) yes
C(14) C(15) C(16) C(21) -152(4) yes
C(15) C(16) C(17) C(18) 179.9(1) yes
C(15) C(16) C(21) C(20) -179.6(1) yes
C(15) C(16) C(21) C(22) -1.9(2) yes
C(16) C(17) C(18) C(19) -0.6(2) yes
C(16) C(21) C(20) C(19) 0.1(2) yes
C(16) C(21) C(22) C(23) -23(3) yes
C(17) C(16) C(21) C(20) -0.6(2) yes
C(17) C(16) C(21) C(22) 177.2(1) yes
C(17) C(18) C(19) C(20) 0.1(2) yes
C(18) C(17) C(16) C(21) 0.8(2) yes
C(18) C(19) C(20) C(21) 0.1(2) yes
C(19) C(20) C(21) C(22) -177.6(1) yes
C(20) C(21) C(22) C(23) 154(2) yes
C(21) C(22) C(23) C(24) 31(4) yes
C(21) C(22) C(23) C(24) 31(4) yes
